data_9006347
loop_
_publ_author_name
'Tseng, H.-Y.'
'Heaney, P. J.'
'Onstott, T. C.'

_publ_section_title
;
 Characterization of lattice strain induced by neutron irradiation
 Sample: neutron dose = 6.3*10^18 n/cm2
;
_journal_name_full 'Physics and Chemistry of Minerals'
_journal_page_first 399
_journal_page_last 405
_journal_volume 22
_journal_year 1995
_chemical_formula_sum 'Al K O8 Si3'
_chemical_name_mineral Orthoclase
_space_group_IT_number 12
_symmetry_space_group_name_Hall '-C 2y'
_symmetry_space_group_name_H-M 'C 1 2/m 1'
_cell_angle_alpha 90
_cell_angle_beta 116.009
_cell_angle_gamma 90
_cell_formula_units_Z 4
_cell_length_a 8.59122
_cell_length_b 13.00089
_cell_length_c 7.19192
_cell_volume 721.938
_database_code_amcsd 0007929
_exptl_crystal_density_diffrn 2.561
_cod_original_formula_sum 'K Al Si3 O8'
_cod_database_code 9006347

loop_
_space_group_symop_operation_xyz
x,y,z
1/2+x,1/2+y,z
x,-y,z
1/2+x,1/2-y,z
-x,y,-z
1/2-x,1/2+y,-z
-x,-y,-z
1/2-x,1/2-y,-z

loop_
_atom_site_label
_atom_site_fract_x
_atom_site_fract_y
_atom_site_fract_z
_atom_site_occupancy
_atom_site_U_iso_or_equiv
_atom_site_type_symbol
_atom_site_attached_hydrogens
K 0.28480 0.00000 0.13970 1.00000 0.00600 K 0
Al1 0.01050 0.18666 0.22520 0.50000 0.00200 Al 0
Si1 0.01050 0.18666 0.22520 0.50000 0.00200 Si 0
Si2 0.70830 0.11871 0.34440 1.00000 0.00200 Si 0
OA1 0.00000 0.14750 0.00000 1.00000 0.01200 O 0
OA2 0.63430 0.00000 0.28240 1.00000 0.01200 O 0
OB 0.82900 0.14840 0.22490 1.00000 0.01200 O 0
OC 0.03530 0.31310 0.25270 1.00000 0.01200 O 0
OD 0.18140 0.12400 0.41200 1.00000 0.01200 O 0

loop_
_cod_changelog_entry_id
_cod_changelog_entry_author
_cod_changelog_entry_date
_cod_changelog_entry_text
1
;cod-tools version 3.8.0
Id: cif_guess_AMCSD_atom_types 9581 2023-05-17 12:35:41Z saulius
;
2023-05-23T09:19:52+03:00
;Derived atom types and hydrogen counts
from atom names that follow the AMCSD naming convention
(Wat == water, O-H == hydroxyl).
;

loop_
_cod_related_entry_id
_cod_related_entry_database
_cod_related_entry_code
1 AMCSD 0007929
